data_4021800
loop_
_publ_author_name
'Simon J. Hedley'
'Dominic L. Ventura'
'Paulina M. Dominiak'
'Cara L. Nygren'
'Huw M. L. Davies'

_publ_section_title
;
 Investigation into Factors Influencing Stereoselectivity in the
 Reactions of Heterocycles with Donor-Acceptor-Substituted
 Rhodium Carbenoids
;
_journal_name_full 'Journal of Organic Chemistry'
_journal_page_first 5349
_journal_page_last 5356
_journal_paper_doi 10.1021/jo060779g
_journal_volume 71
_journal_year 2006
_chemical_absolute_configuration ad
_chemical_formula_moiety 'C17 H13 Br O3'
_chemical_formula_sum 'C17 H13 Br O3'
_chemical_formula_weight 345.18
_chemical_melting_point ?
_chemical_name_systematic
; 
 1-[4-Bromophenyl]-1a,6a-dihydro-1H-6-oxacyclopropa[a]indene-1-carboxylic 
 acid methyl ester 
;
_space_group_IT_number 19
_symmetry_cell_setting orthorhombic
_symmetry_space_group_name_Hall 'P 2ac 2ab'
_symmetry_space_group_name_H-M 'P 21 21 21'
_atom_sites_solution_hydrogens difmap
_atom_sites_solution_primary direct
_atom_sites_solution_secondary difmap
_audit_creation_method SHELXL-97
_cell_angle_alpha 90.00
_cell_angle_beta 90.00
_cell_angle_gamma 90.00
_cell_formula_units_Z 4
_cell_length_a 9.0996(8)
_cell_length_b 9.6184(9)
_cell_length_c 16.7505(15)
_cell_measurement_reflns_used 8749
_cell_measurement_temperature 90.0(10)
_cell_measurement_theta_max 27
_cell_measurement_theta_min 3
_cell_volume 1466.1(2)
_computing_cell_refinement 'APEX2 (Bruker, 2004)'
_computing_data_collection 'APEX2 (Bruker, 2004)'
_computing_data_reduction 'SAINT-Plus (Bruker, 2004)'
_computing_molecular_graphics 'Diamond 3.0'
_computing_publication_material 'Bruker SHELXTL'
_computing_structure_refinement 'SHELXL-97 (Sheldrick, 1997)'
_computing_structure_solution 'SHELXS-97 (Sheldrick, 1990)'
_diffrn_ambient_temperature 90.0(10)
_diffrn_measured_fraction_theta_full 0.993
_diffrn_measured_fraction_theta_max 0.993
_diffrn_measurement_device_type 'Bruker SMART APEX2'
_diffrn_measurement_method 'omega scan'
_diffrn_radiation_monochromator graphite
_diffrn_radiation_source 'rotating anode'
_diffrn_radiation_type MoK\a
_diffrn_radiation_wavelength 0.71073
_diffrn_reflns_av_R_equivalents 0.0271
_diffrn_reflns_av_sigmaI/netI 0.0337
_diffrn_reflns_limit_h_max 11
_diffrn_reflns_limit_h_min -11
_diffrn_reflns_limit_k_max 12
_diffrn_reflns_limit_k_min -12
_diffrn_reflns_limit_l_max 21
_diffrn_reflns_limit_l_min -21
_diffrn_reflns_number 14384
_diffrn_reflns_theta_full 26.94
_diffrn_reflns_theta_max 26.94
_diffrn_reflns_theta_min 2.43
_exptl_absorpt_coefficient_mu 2.811
_exptl_absorpt_correction_T_max 0.53
_exptl_absorpt_correction_T_min 0.36
_exptl_absorpt_correction_type multi-scan
_exptl_absorpt_process_details '(SADABS v2.10; Sheldrick, 1996)'
_exptl_crystal_colour colourless
_exptl_crystal_density_diffrn 1.564
_exptl_crystal_density_meas ?
_exptl_crystal_density_method .
_exptl_crystal_description prismatic
_exptl_crystal_F_000 696
_exptl_crystal_size_max 0.38
_exptl_crystal_size_mid 0.38
_exptl_crystal_size_min 0.23
_refine_diff_density_max 0.262
_refine_diff_density_min -0.297
_refine_diff_density_rms 0.043
_refine_ls_abs_structure_details 'Flack H D (1983), Acta Cryst. A39, 876-881'
_refine_ls_abs_structure_Flack 0.009(6)
_refine_ls_extinction_method none
_refine_ls_goodness_of_fit_ref 1.034
_refine_ls_hydrogen_treatment constr
_refine_ls_matrix_type full
_refine_ls_number_parameters 191
_refine_ls_number_reflns 3147
_refine_ls_number_restraints 0
_refine_ls_restrained_S_all 1.034
_refine_ls_R_factor_all 0.0209
_refine_ls_R_factor_gt 0.0180
_refine_ls_shift/su_max <0.001
_refine_ls_shift/su_mean <0.001
_refine_ls_structure_factor_coef Fsqd
_refine_ls_weighting_details 'calc w=1/[\s^2^(Fo^2^)+(0.0104P)^2^+0.0248P] where P=(Fo^2^+2Fc^2^)/3'
_refine_ls_weighting_scheme calc
_refine_ls_wR_factor_gt 0.0405
_refine_ls_wR_factor_ref 0.0412
_reflns_number_gt 2971
_reflns_number_total 3147
_reflns_threshold_expression >2sigma(I)
_cod_data_source_file jo060779gsi20060411_050924.cif
_cod_depositor_comments
;
The following automatic conversions were performed:
'_symmetry_cell_setting' value 'Orthorhombic' changed to 'orthorhombic'
according to '/home/saulius/struct/CIF-dictionaries/cif_core.dic'
dictionary named 'cif_core.dic' version 2.4.1 from 2010-06-29.

Automatic conversion script
Id: cif_fix_enum 1527 2010-12-29 10:47:43Z saulius 

The following automatic conversions were performed:

'_chemical_melting_point' value 'not measured' was changed to '?' -
the value is undefined or not given.

Automatic conversion script
Id: cif_fix_values 1646 2011-03-28 12:23:43Z adriana 
;
_cod_database_code 4021800

loop_
_symmetry_equiv_pos_as_xyz
'x, y, z'
'-x+1/2, -y, z+1/2'
'-x, y+1/2, -z+1/2'
'x+1/2, -y+1/2, -z'

loop_
_atom_site_label
_atom_site_type_symbol
_atom_site_fract_x
_atom_site_fract_y
_atom_site_fract_z
_atom_site_U_iso_or_equiv
_atom_site_adp_type
_atom_site_occupancy
_atom_site_symmetry_multiplicity
_atom_site_calc_flag
_atom_site_refinement_flags
Br1 Br 0.051969(19) -0.207229(18) 0.218227(10) 0.02325(5) Uani 1 1 d .
O1 O 0.44571(14) 0.02819(12) 0.52106(7) 0.0212(2) Uani 1 1 d .
O2 O 0.47105(15) 0.44721(13) 0.44401(8) 0.0294(3) Uani 1 1 d .
O3 O 0.27783(13) 0.39607(12) 0.36540(7) 0.0222(3) Uani 1 1 d .
C1 C 0.53247(18) -0.05225(18) 0.47173(10) 0.0196(4) Uani 1 1 d .
C2 C 0.5354(2) -0.19654(19) 0.47278(10) 0.0242(4) Uani 1 1 d .
H2 H 0.4723 -0.2487 0.5066 0.029 Uiso 1 1 calc R
C3 C 0.63432(19) -0.26053(18) 0.42229(11) 0.0260(4) Uani 1 1 d .
H3 H 0.6406 -0.3591 0.4222 0.031 Uiso 1 1 calc R
C4 C 0.7252(2) -0.1848(2) 0.37145(11) 0.0274(4) Uani 1 1 d .
H4 H 0.7925 -0.2320 0.3376 0.033 Uiso 1 1 calc R
C5 C 0.71781(19) -0.0391(2) 0.36992(11) 0.0227(4) Uani 1 1 d .
H5 H 0.7785 0.0134 0.3349 0.027 Uiso 1 1 calc R
C6 C 0.61974(18) 0.02609(18) 0.42079(10) 0.0194(4) Uani 1 1 d .
C7 C 0.58230(17) 0.17446(17) 0.43295(10) 0.0191(4) Uani 1 1 d .
H7 H 0.6600 0.2480 0.4324 0.023 Uiso 1 1 calc R
C8 C 0.46952(19) 0.16848(17) 0.49840(10) 0.0204(4) Uani 1 1 d .
H8 H 0.4722 0.2412 0.5411 0.024 Uiso 1 1 calc R
C9 C 0.41846(17) 0.2104(2) 0.41467(10) 0.0183(3) Uani 1 1 d .
C10 C 0.32768(18) 0.11240(17) 0.36596(10) 0.0166(3) Uani 1 1 d .
C11 C 0.20344(18) 0.04985(18) 0.39871(10) 0.0174(3) Uani 1 1 d .
H11 H 0.1746 0.0723 0.4517 0.021 Uiso 1 1 calc R
C12 C 0.12120(18) -0.04494(18) 0.35489(10) 0.0181(4) Uani 1 1 d .
H12 H 0.0369 -0.0877 0.3776 0.022 Uiso 1 1 calc R
C13 C 0.16389(17) -0.07600(16) 0.27783(11) 0.0178(3) Uani 1 1 d .
C14 C 0.28663(19) -0.0141(2) 0.24340(10) 0.0222(4) Uani 1 1 d .
H14 H 0.3147 -0.0362 0.1903 0.027 Uiso 1 1 calc R
C15 C 0.36690(18) 0.07997(18) 0.28784(11) 0.0209(4) Uani 1 1 d .
H15 H 0.4504 0.1234 0.2647 0.025 Uiso 1 1 calc R
C16 C 0.39472(19) 0.3634(2) 0.40991(10) 0.0194(4) Uani 1 1 d .
C17 C 0.2486(2) 0.54401(18) 0.35825(11) 0.0252(4) Uani 1 1 d .
H17A H 0.2510 0.5869 0.4113 0.038 Uiso 1 1 calc R
H17B H 0.1514 0.5580 0.3344 0.038 Uiso 1 1 calc R
H17C H 0.3236 0.5870 0.3243 0.038 Uiso 1 1 calc R

loop_
_atom_site_aniso_label
_atom_site_aniso_U_11
_atom_site_aniso_U_22
_atom_site_aniso_U_33
_atom_site_aniso_U_23
_atom_site_aniso_U_13
_atom_site_aniso_U_12
Br1 0.02407(8) 0.02224(8) 0.02344(8) -0.00238(7) -0.00678(8) -0.00300(8)
O1 0.0231(6) 0.0196(6) 0.0209(6) 0.0035(5) -0.0011(6) -0.0017(6)
O2 0.0279(7) 0.0197(6) 0.0405(8) 0.0004(6) -0.0117(6) -0.0049(6)
O3 0.0198(6) 0.0192(6) 0.0277(7) 0.0004(5) -0.0040(5) 0.0027(5)
C1 0.0131(8) 0.0246(9) 0.0210(8) 0.0013(7) -0.0063(7) -0.0015(8)
C2 0.0228(9) 0.0219(8) 0.0278(9) 0.0054(8) -0.0045(7) -0.0057(9)
C3 0.0227(9) 0.0186(9) 0.0368(11) -0.0006(7) -0.0055(8) -0.0023(7)
C4 0.0176(8) 0.0279(11) 0.0369(11) -0.0049(9) -0.0010(8) -0.0008(8)
C5 0.0119(8) 0.0269(10) 0.0294(10) 0.0029(8) -0.0020(7) -0.0032(7)
C6 0.0141(8) 0.0198(9) 0.0243(9) 0.0014(7) -0.0076(7) -0.0030(7)
C7 0.0129(8) 0.0190(9) 0.0253(9) 0.0026(7) -0.0045(7) -0.0025(6)
C8 0.0230(9) 0.0180(8) 0.0202(9) 0.0016(6) -0.0045(7) -0.0039(7)
C9 0.0154(8) 0.0195(8) 0.0201(8) 0.0009(8) -0.0020(6) -0.0028(8)
C10 0.0142(8) 0.0165(8) 0.0190(9) 0.0021(7) -0.0020(7) 0.0016(7)
C11 0.0142(8) 0.0211(9) 0.0168(8) -0.0005(7) 0.0019(7) 0.0014(7)
C12 0.0117(8) 0.0208(9) 0.0218(9) 0.0029(7) 0.0010(7) -0.0007(7)
C13 0.0163(7) 0.0168(8) 0.0204(8) -0.0009(8) -0.0054(8) 0.0004(6)
C14 0.0202(8) 0.0277(10) 0.0186(9) -0.0013(7) 0.0032(7) 0.0018(8)
C15 0.0163(8) 0.0260(9) 0.0205(9) 0.0022(8) 0.0026(8) -0.0026(7)
C16 0.0162(8) 0.0222(9) 0.0199(9) 0.0038(7) 0.0012(7) -0.0018(7)
C17 0.0251(10) 0.0185(9) 0.0319(10) 0.0021(8) 0.0000(8) 0.0047(8)

loop_
_atom_type_symbol
_atom_type_description
_atom_type_scat_dispersion_real
_atom_type_scat_dispersion_imag
_atom_type_scat_source
C C 0.0033 0.0016 'International Tables Vol C Tables 4.2.6.8 and 6.1.1.4'
H H 0.0000 0.0000 'International Tables Vol C Tables 4.2.6.8 and 6.1.1.4'
O O 0.0106 0.0060 'International Tables Vol C Tables 4.2.6.8 and 6.1.1.4'
Br Br -0.2901 2.4595 'International Tables Vol C Tables 4.2.6.8 and 6.1.1.4'

loop_
_geom_angle_atom_site_label_1
_geom_angle_atom_site_label_2
_geom_angle_atom_site_label_3
_geom_angle
C1 O1 C8 106.60(13)
C16 O3 C17 114.98(14)
O1 C1 C6 113.02(15)
O1 C1 C2 124.31(16)
C6 C1 C2 122.66(17)
C3 C2 C1 116.77(17)
C2 C3 C4 121.91(17)
C3 C4 C5 120.36(17)
C6 C5 C4 118.15(17)
C5 C6 C1 120.11(17)
C5 C6 C7 132.01(17)
C1 C6 C7 107.87(15)
C6 C7 C8 102.74(14)
C6 C7 C9 113.95(14)
C8 C7 C9 59.95(10)
O1 C8 C7 109.63(14)
O1 C8 C9 116.68(14)
C7 C8 C9 61.90(10)
C16 C9 C10 120.88(15)
C16 C9 C8 110.67(15)
C10 C9 C8 120.10(15)
C16 C9 C7 111.57(14)
C10 C9 C7 119.69(15)
C8 C9 C7 58.15(11)
C15 C10 C11 118.79(16)
C15 C10 C9 120.84(15)
C11 C10 C9 120.36(15)
C12 C11 C10 120.83(16)
C13 C12 C11 118.97(15)
C12 C13 C14 121.40(16)
C12 C13 Br1 118.88(13)
C14 C13 Br1 119.71(14)
C15 C14 C13 118.80(17)
C14 C15 C10 121.20(16)
O2 C16 O3 124.37(17)
O2 C16 C9 123.42(17)
O3 C16 C9 112.19(15)

loop_
_geom_bond_atom_site_label_1
_geom_bond_atom_site_label_2
_geom_bond_distance
Br1 C13 1.9045(16)
O1 C1 1.380(2)
O1 C8 1.418(2)
O2 C16 1.208(2)
O3 C16 1.336(2)
O3 C17 1.453(2)
C1 C6 1.388(2)
C1 C2 1.388(3)
C2 C3 1.380(3)
C3 C4 1.393(3)
C4 C5 1.403(3)
C5 C6 1.384(2)
C6 C7 1.481(2)
C7 C8 1.503(2)
C7 C9 1.561(2)
C8 C9 1.531(2)
C9 C16 1.490(2)
C9 C10 1.495(2)
C10 C15 1.392(2)
C10 C11 1.393(2)
C11 C12 1.389(2)
C12 C13 1.381(2)
C13 C14 1.391(2)
C14 C15 1.381(3)

loop_
_geom_torsion_atom_site_label_1
_geom_torsion_atom_site_label_2
_geom_torsion_atom_site_label_3
_geom_torsion_atom_site_label_4
_geom_torsion
C8 O1 C1 C6 3.77(18)
C8 O1 C1 C2 -177.12(17)
O1 C1 C2 C3 -176.67(15)
C6 C1 C2 C3 2.4(3)
C1 C2 C3 C4 -1.2(3)
C2 C3 C4 C5 -0.3(3)
C3 C4 C5 C6 0.8(3)
C4 C5 C6 C1 0.3(3)
C4 C5 C6 C7 -178.42(18)
O1 C1 C6 C5 177.19(15)
C2 C1 C6 C5 -1.9(3)
O1 C1 C6 C7 -3.82(19)
C2 C1 C6 C7 177.05(16)
C5 C6 C7 C8 -179.00(18)
C1 C6 C7 C8 2.18(17)
C5 C6 C7 C9 118.5(2)
C1 C6 C7 C9 -60.34(18)
C1 O1 C8 C7 -2.18(17)
C1 O1 C8 C9 65.46(18)
C6 C7 C8 O1 0.00(17)
C9 C7 C8 O1 110.49(16)
C6 C7 C8 C9 -110.49(15)
O1 C8 C9 C16 157.72(15)
C7 C8 C9 C16 -103.19(15)
O1 C8 C9 C10 9.2(2)
C7 C8 C9 C10 108.29(17)
O1 C8 C9 C7 -99.08(17)
C6 C7 C9 C16 -167.14(15)
C8 C7 C9 C16 101.61(16)
C6 C7 C9 C10 -17.7(2)
C8 C7 C9 C10 -109.00(17)
C6 C7 C9 C8 91.25(16)
C16 C9 C10 C15 85.7(2)
C8 C9 C10 C15 -128.97(17)
C7 C9 C10 C15 -60.8(2)
C16 C9 C10 C11 -95.5(2)
C8 C9 C10 C11 49.8(2)
C7 C9 C10 C11 118.01(18)
C15 C10 C11 C12 1.0(3)
C9 C10 C11 C12 -177.79(16)
C10 C11 C12 C13 -0.4(2)
C11 C12 C13 C14 -0.2(3)
C11 C12 C13 Br1 179.44(12)
C12 C13 C14 C15 0.2(3)
Br1 C13 C14 C15 -179.52(13)
C13 C14 C15 C10 0.5(3)
C11 C10 C15 C14 -1.1(3)
C9 C10 C15 C14 177.70(16)
C17 O3 C16 O2 1.6(2)
C17 O3 C16 C9 -179.95(14)
C10 C9 C16 O2 -175.11(16)
C8 C9 C16 O2 36.7(2)
C7 C9 C16 O2 -26.1(2)
C10 C9 C16 O3 6.4(2)
C8 C9 C16 O3 -141.81(14)
C7 C9 C16 O3 155.40(14)

loop_
_cod_related_entry_id
_cod_related_entry_database
_cod_related_entry_code
1 ChemSpider 9668750
